data_7209206
loop_
_publ_author_name
'Wu, Han'
'Habgood, Matthew'
'Parker, Julia E.'
'Reeves-McLaren, Nik'
'Cockcroft, Jeremy K.'
'Vickers, Martin'
'West, Anthony R.'
'Jones, Alan G.'

_publ_section_title
;
 Crystal structure determination by combined synchrotron powder X-ray
 diffraction and crystal structure prediction: 1&#x2009;:&#x2009;1
 l-ephedrine d-tartrate
;
_journal_issue 10
_journal_name_full CrystEngComm
_journal_page_first 1853
_journal_paper_doi 10.1039/c2ce26097b
_journal_volume 15
_journal_year 2013
_chemical_absolute_configuration syn
_chemical_formula_moiety 'C10 H16 N O +, C4 H5 O6 -'
_chemical_formula_sum 'C14 H21 N O7'
_chemical_formula_weight 315.32
_chemical_name_common '(1R,2S)-(-)-Ephedrine D-(-)-tartaric acid'
_chemical_name_systematic '(1R,2S)-(-)-Ephedrine D-(-)-tartaric acid'
_space_group_IT_number 4
_symmetry_cell_setting monoclinic
_symmetry_Int_Tables_number 4
_symmetry_space_group_name_Hall 'P 2yb'
_symmetry_space_group_name_H-M 'P 1 21 1'
_cell_angle_alpha 90
_cell_angle_beta 95.96126(10)
_cell_angle_gamma 90
_cell_formula_units_Z 2
_cell_length_a 18.828100(26)
_cell_length_b 7.194290(18)
_cell_length_c 5.730350(14)
_cell_measurement_reflns_used 243
_cell_measurement_temperature 295
_cell_volume 772.006(3)
_diffrn_ambient_temperature 295
_diffrn_detector MAC
_diffrn_measurement_device_type synchrotron
_diffrn_radiation_type synchrotron
_diffrn_radiation_wavelength 0.826146
_diffrn_source synchrotron
_exptl_crystal_colour colorless
_exptl_crystal_density_diffrn 1.357
_exptl_crystal_description plate
_pd_meas_2theta_range_inc 0.001
_pd_meas_2theta_range_max 30.000
_pd_meas_2theta_range_min 4.000
_pd_meas_number_of_points 26001
_pd_proc_ls_prof_R_factor 0.05555
_pd_proc_ls_prof_wR_expected 0.03884
_pd_proc_ls_prof_wR_factor 0.07281
_refine_ls_goodness_of_fit_all 1.874
_cod_data_source_file c2ce26097b.txt
_cod_data_source_block CIF_11LDTARTRATE
_cod_original_cell_volume 772.0060(29)
_cod_original_sg_symbol_Hall P_2yb
_cod_original_sg_symbol_H-M 'P 21'
_cod_database_code 7209206

loop_
_symmetry_equiv_pos_as_xyz
'-x, y+1/2, -z'
'x, y, z'

loop_
_atom_site_label
_atom_site_type_symbol
_atom_site_fract_x
_atom_site_fract_y
_atom_site_fract_z
_atom_site_occupancy
_atom_site_B_iso_or_equiv
C1 C 0.03329(34) 0.56496(45) -0.17861(78) 1 1.72(5)
C2 C 0.09561(31) 0.45840(47) -0.05695(92) 1 1.72(5)
C3 C 0.09630(21) 0.46639(53) 0.21111(89) 1 1.72(5)
C4 C 0.15055(26) 0.33342(62) 0.33303(69) 1 1.72(5)
O1 O 0.04256(32) 0.67597(52) -0.33293(78) 1 1.72(5)
O2 O -0.02674(22) 0.52314(57) -0.09947(37) 1 1.72(5)
O3 O 0.16394(18) 0.51062(91) -0.1244(19) 1 1.72(5)
O4 O 0.11439(30) 0.65463(66) 0.2717(13) 1 1.72(5)
O5 O 0.20228(30) 0.38369(66) 0.47202(96) 1 1.72(5)
O6 O 0.14042(24) 0.16481(55) 0.28540(86) 1 1.72(5)
H1 H 0.08981(32) 0.32969(46) -0.0908(13) 1 1.72(5)
H2 H 0.05046(29) 0.43388(76) 0.25355(97) 1 1.72(5)
H3 H -0.05929(37) 0.59423(95) -0.18399(67) 1 1.72(5)
H4 H 0.15830(45) 0.50763(43) -0.2822(19) 1 1.72(5)
H5 H 0.11259(57) 0.6600(15) 0.4279(14) 1 1.72(5)
C5 C 0.69061(14) 0.19892(43) 0.78569(35) 1 1.72(5)
C6 C 0.71131(22) 0.36808(44) 0.93447(38) 1 1.72(5)
C7 C 0.68526(28) 0.55269(57) 0.82856(68) 1 1.72(5)
C8 C 0.61012(14) 0.18380(41) 0.76851(24) 1 1.72(5)
C9 C 0.56897(15) 0.25106(46) 0.57227(29) 1 1.72(5)
C10 C 0.49526(15) 0.23722(55) 0.55654(44) 1 1.72(5)
C11 C 0.46270(13) 0.15612(59) 0.73707(49) 1 1.72(5)
C12 C 0.50385(13) 0.08886(56) 0.93331(41) 1 1.72(5)
C13 C 0.57756(13) 0.10270(49) 0.94904(31) 1 1.72(5)
C14 C 0.81860(40) 0.4820(13) 1.20110(66) 1 1.72(5)
O7 O 0.71991(32) 0.22006(47) 0.56732(36) 1 1.72(5)
N1 N 0.78939(22) 0.38983(96) 0.98244(65) 1 1.72(5)
H6 H 0.71137(13) 0.08970(47) 0.85665(51) 1 1.72(5)
H7 H 0.69209(28) 0.35751(60) 1.08077(34) 1 1.72(5)
H8 H 0.63456(27) 0.55253(80) 0.80503(58) 1 1.72(5)
H9 H 0.70393(24) 0.57003(62) 0.68232(81) 1 1.72(5)
H10 H 0.70101(39) 0.65087(56) 0.9321(10) 1 1.72(5)
H11 H 0.73757(37) 0.10710(49) 0.53833(67) 1 1.72(5)
H12 H 0.59130(17) 0.30669(50) 0.44844(31) 1 1.72(5)
H13 H 0.46703(16) 0.28335(65) 0.42192(55) 1 1.72(5)
H14 H 0.41214(13) 0.14662(68) 0.72628(63) 1 1.72(5)
H15 H 0.48152(14) 0.03323(65) 1.05714(48) 1 1.72(5)
H16 H 0.60579(14) 0.05657(55) 1.08366(35) 1 1.72(5)
H17 H 0.80530(22) 0.4554(11) 0.87138(76) 1 1.72(5)
H18 H 0.80953(28) 0.2809(11) 0.98796(94) 1 1.72(5)
H19 H 0.80875(57) 0.4085(14) 1.33165(62) 1 1.72(5)
H20 H 0.86878(39) 0.4961(15) 1.2014(15) 1 1.72(5)
H21 H 0.79711(56) 0.6008(12) 1.21126(69) 1 1.72(5)

loop_
_geom_angle_atom_site_label_1
_geom_angle_atom_site_label_2
_geom_angle_atom_site_label_3
_geom_angle
H12 C9 C10 120.0(3)
H13 C10 C9 120.0(3)
H14 C11 C10 120.0(4)
H15 C12 C11 120.0(3)
H16 C13 C12 120.0(3)
C5 C8 C9 120.0(2)
C5 C8 C13 120.0(2)
C9 C8 C13 120.0(2)
C8 C9 C10 120.0(2)
C9 C10 C11 120.0(2)
C10 C11 C12 120.0(2)
C11 C12 C13 120.0(2)
H6 C5 C8 109.5(3)
O7 C5 C8 115.3(3)
H11 O7 C5 104.5(4)
C6 C5 C8 107.0(2)
H7 C6 C5 109.5(4)
C7 C6 C5 115.1(2)
H9 C7 C6 109.5(5)
H8 C7 C6 109.5(5)
H10 C7 C6 109.5(5)
N1 C6 C5 112.6(3)
H17 N1 C6 109.5(5)
H18 N1 C6 109.5(7)
C14 N1 C6 118.9(5)
H21 C14 N1 109.5(7)
H20 C14 N1 109.5(7)
H19 C14 N1 109.5(9)
C3 C2 C1 111.6(4)
O1 C1 C2 120.3(6)
O2 C1 C2 112.6(3)
H3 O2 C1 104.5(5)
O3 C2 C1 114.8(5)
H4 O3 C2 104.5(7)
H1 C2 C1 109.5(6)
H2 C3 C2 109.5(5)
O4 C3 C2 104.8(4)
H5 O4 C3 104.5(9)
C4 C3 C2 111.9(3)
O5 C4 C3 123.8(4)
O6 C4 C3 115.5(4)

loop_
_geom_bond_atom_site_label_1
_geom_bond_atom_site_label_2
_geom_bond_distance
C13 C8 1.385(3)
C13 C12 1.385(4)
C12 C11 1.385(4)
C11 C10 1.385(4)
C10 C9 1.385(4)
C9 C8 1.385(3)
C8 C5 1.512(4)
C5 C6 1.514(4)
C6 C7 1.520(5)
C6 N1 1.476(6)
N1 C14 1.473(7)
C13 H16 0.950(3)
C12 H15 0.950(4)
C11 H14 0.950(4)
C10 H13 0.950(4)
C9 H12 0.950(4)
C5 H6 0.950(4)
C5 O7 1.427(4)
O7 H11 0.900(6)
C6 H7 0.950(4)
C7 H8 0.950(7)
C7 H9 0.950(7)
C7 H10 0.950(6)
N1 H17 0.870(8)
N1 H18 0.870(10)
C14 H19 0.950(9)
C14 H20 0.950(11)
C14 H21 0.950(13)
C1 C2 1.510(7)
C2 C3 1.536(7)
C3 C4 1.516(6)
C4 O5 1.246(7)
C4 O6 1.254(6)
C3 H2 0.950(7)
C3 O4 1.430(6)
O4 H5 0.900(11)
C2 H1 0.950(5)
C2 O3 1.431(8)
O3 H4 0.900(15)
C1 O1 1.218(6)
C1 O2 1.296(7)
O2 H3 0.900(7)

loop_
_geom_torsion_atom_site_label_1
_geom_torsion_atom_site_label_2
_geom_torsion_atom_site_label_3
_geom_torsion_atom_site_label_4
_geom_torsion
C5 C8 C9 C10 180.0
H6 C5 C8 C9 -141.7(3)
O7 C5 C8 C9 -21.7(4)
H11 O7 C5 C8 -103.4(6)
C6 C5 C8 C9 98.3(3)
H7 C6 C5 C8 55.1(4)
C7 C6 C5 C8 -65.0(3)
H9 C7 C6 C5 -59.3(6)
H8 C7 C6 C5 60.7(5)
H10 C7 C6 C5 -179.3(6)
N1 C6 C5 C8 175.1(3)
H17 N1 C6 C5 89.0(8)
H18 N1 C6 C5 -31.0(6)
C14 N1 C6 C5 -151.0(5)
H21 C14 N1 C6 -54.7(10)
H20 C14 N1 C6 -174.7(9)
H19 C14 N1 C6 65.3(11)
O1 C1 C2 C3 131.2(4)
O2 C1 C2 C3 -48.8(5)
H3 O2 C1 O1 0.0
O3 C2 C1 O2 -175.1(2)
H4 O3 C2 C3 -177.4(5)
H1 C2 C1 O2 64.9(2)
H2 C3 C2 C1 50.1(6)
O4 C3 C2 C1 -69.9(5)
H5 O4 C3 C2 177.3(9)
C4 C3 C2 C1 170.1(4)
O5 C4 C3 C2 118.5(5)
O6 C4 C3 C2 -61.5(5)
